data_7127656
loop_
_publ_author_name
'Griggs, Samuel D.'
'Martin-Roncero, Alejandro'
'Nelson, Adam'
'Marsden, Stephen P.'

_publ_section_title
;
 Regioselective side-chain amination of 2-alkyl azacycles by radical
 translocation: total synthesis of tetraponerine T8.
;
_journal_issue 7
_journal_name_full 'Chemical communications (Cambridge, England)'
_journal_page_first 919
_journal_page_last 922
_journal_paper_doi 10.1039/d0cc07625b
_journal_volume 57
_journal_year 2021
_chemical_formula_moiety 'C9 H17 N2 O3 S'
_chemical_formula_sum 'C9 H17 N2 O3 S'
_chemical_formula_weight 233.30
_space_group_crystal_system monoclinic
_space_group_IT_number 14
_space_group_name_Hall '-P 2ybc'
_space_group_name_H-M_alt 'P 1 21/c 1'
_atom_sites_solution_hydrogens geom
_atom_sites_solution_primary dual
_audit_creation_date 2020-02-21
_audit_creation_method
;
Olex2 1.2
(compiled 2018.05.29 svn.r3508 for OlexSys, GUI svn.r5506)
;
_audit_update_record
;
2020-11-19 deposited with the CCDC.	2020-12-18 downloaded from the CCDC.
;
_cell_angle_alpha 90
_cell_angle_beta 97.005(7)
_cell_angle_gamma 90
_cell_formula_units_Z 8
_cell_length_a 9.3294(5)
_cell_length_b 20.3329(14)
_cell_length_c 12.2453(9)
_cell_measurement_reflns_used 3699
_cell_measurement_temperature 120.00(10)
_cell_measurement_theta_max 71.0350
_cell_measurement_theta_min 4.1910
_cell_volume 2305.5(3)
_computing_cell_refinement 'CrysAlisPro 1.171.40.53 (Rigaku OD, 2019)'
_computing_data_collection 'CrysAlisPro 1.171.40.53 (Rigaku OD, 2019)'
_computing_data_reduction 'CrysAlisPro 1.171.40.53 (Rigaku OD, 2019)'
_computing_molecular_graphics 'Olex2 (Dolomanov et al., 2009)'
_computing_publication_material 'Olex2 (Dolomanov et al., 2009)'
_computing_structure_refinement 'ShelXL (Sheldrick, 2015)'
_computing_structure_solution 'ShelXT (Sheldrick, 2015)'
_diffrn_ambient_environment N~2~
_diffrn_ambient_temperature 120.00(10)
_diffrn_detector 'CCD plate'
_diffrn_detector_area_resol_mean 5.3095
_diffrn_detector_type Atlas
_diffrn_measured_fraction_theta_full 0.999
_diffrn_measured_fraction_theta_max 0.979
_diffrn_measurement_details
;
List of Runs (angles in degrees, time in seconds):

  # Type    Start    End  Width  t~exp~   \w     \q     \k     \f   Frames
#--------------------------------------------------------------------------
  1  \w    -64.00  33.00   1.00   20.00    --  -40.29  57.00-120.00   97
  2  \w   -112.00 -18.00   1.00   20.00    --  -40.29 -57.00  90.00   94
  3  \w     18.00  45.00   1.00   20.00    --   40.29  57.00  90.00   27
  4  \w     87.00 176.00   1.00   80.00    --  103.83  30.00 -90.00   89
  5  \w     91.00 123.00   1.00   80.00    --  103.83  61.00  60.00   32
  6  \w    148.00 175.00   1.00   80.00    --  103.83  61.00  60.00   27
  7  \w     32.00 109.00   1.00   80.00    --  103.83 -45.00  30.00   77
  8  \w     47.00 100.00   1.00   80.00    --  103.83 -61.00 120.00   53
  9  \w    138.00 168.00   1.00   80.00    --  103.83  61.00   0.00   30
 10  \w     97.00 177.00   1.00   80.00    --  103.83  45.00-180.00   80
 11  \w     48.00 133.00   1.00   80.00    --  103.83 -64.00 162.10   85
 12  \w    -64.00  -3.00   1.00   20.00    --  -40.29 -19.00  90.00   61
 13  \w     28.00  67.00   1.00   20.00    --   40.29 -57.00-120.00   39
 14  \w     14.00  41.00   1.00   20.00    --   40.29  65.00-130.82   27
 15  \w     11.00  53.00   1.00   20.00    --   40.29  64.00  53.80   42
 16  \w     38.00  65.00   1.00   20.00    --   40.29 -57.00  30.00   27
 17  \w     11.00  41.00   1.00   20.00    --   40.29  65.00 -45.09   30
 18  \w     14.00  46.00   1.00   20.00    --   40.29 -57.00 -60.00   32
 19  \w    113.00 176.00   1.00   80.00    --  103.83  61.00 120.00   63
 20  \w     64.00 126.00   1.00   80.00    --  103.83 -65.00 -59.87   62
 21  \w     72.00  99.00   1.00   80.00    --  103.83 -65.00-173.62   27
 22  \w    126.00 153.00   1.00   80.00    --  103.83  45.00 -30.00   27
 23  \w     80.00 108.00   1.00   80.00    --  103.83  45.00 -30.00   28
 24  \w     61.00 108.00   1.00   80.00    --  103.83 -65.00-140.50   47
 25  \w     77.00 104.00   1.00   80.00    --  103.83 -65.00  98.10   27
 26  \w     93.00 132.00   1.00   80.00    --  103.83 -64.00  43.01   39
 27  \w     79.00 106.00   1.00   80.00    --  103.83 -65.00   8.83   27
 28  \w     31.00 111.00   1.00   80.00    --  103.83 -65.00 -12.23   80
 29  \w     69.00  99.00   1.00   80.00    --  103.83 -65.00 -96.81   30
 30  \w     61.00  91.00   1.00   80.00    --  103.83 -65.00 143.90   30
 31  \w     83.00 108.00   1.00   80.00    --  103.83 -64.00 -36.24   25
 32  \w     53.00  96.00   1.00   80.00    --  103.83 -65.00  70.38   43
;
_diffrn_measurement_device 'four-circle diffractometer'
_diffrn_measurement_device_type 'SuperNova, Dual, Cu at home/near, Atlas'
_diffrn_measurement_method '\w scans'
_diffrn_orient_matrix_type 'CrysAlisPro convention (1999,Acta A55,543-557)'
_diffrn_orient_matrix_UB_11 0.0050631000
_diffrn_orient_matrix_UB_12 0.0590157000
_diffrn_orient_matrix_UB_13 -0.0782027000
_diffrn_orient_matrix_UB_21 -0.1147444000
_diffrn_orient_matrix_UB_22 0.0355546000
_diffrn_orient_matrix_UB_23 0.0588311000
_diffrn_orient_matrix_UB_31 0.1204114000
_diffrn_orient_matrix_UB_32 0.0313827000
_diffrn_orient_matrix_UB_33 0.0806617000
_diffrn_radiation_monochromator mirror
_diffrn_radiation_probe x-ray
_diffrn_radiation_type CuK\a
_diffrn_radiation_wavelength 1.54184
_diffrn_reflns_av_R_equivalents 0.0957
_diffrn_reflns_av_unetI/netI 0.0703
_diffrn_reflns_Laue_measured_fraction_full 0.999
_diffrn_reflns_Laue_measured_fraction_max 0.979
_diffrn_reflns_limit_h_max 11
_diffrn_reflns_limit_h_min -11
_diffrn_reflns_limit_k_max 24
_diffrn_reflns_limit_k_min -24
_diffrn_reflns_limit_l_max 15
_diffrn_reflns_limit_l_min -14
_diffrn_reflns_number 19681
_diffrn_reflns_point_group_measured_fraction_full 0.999
_diffrn_reflns_point_group_measured_fraction_max 0.979
_diffrn_reflns_theta_full 67.684
_diffrn_reflns_theta_max 72.853
_diffrn_reflns_theta_min 4.238
_diffrn_source 'micro-focus sealed X-ray tube'
_diffrn_source_type 'SuperNova (Cu) X-ray Source'
_exptl_absorpt_coefficient_mu 2.446
_exptl_absorpt_correction_T_max 1.000
_exptl_absorpt_correction_T_min 0.723
_exptl_absorpt_correction_type gaussian
_exptl_absorpt_process_details
;
CrysAlisPro 1.171.40.53 (Rigaku Oxford Diffraction, 2019)
Numerical absorption correction based on gaussian integration over
			a multifaceted crystal model
Empirical absorption correction using spherical harmonics,
 implemented in SCALE3 ABSPACK scaling algorithm.
;
_exptl_crystal_colour colourless
_exptl_crystal_colour_primary colourless
_exptl_crystal_density_diffrn 1.344
_exptl_crystal_description needle
_exptl_crystal_F_000 1000
_exptl_crystal_size_max 0.18
_exptl_crystal_size_mid 0.04
_exptl_crystal_size_min 0.03
_refine_diff_density_max 0.707
_refine_diff_density_min -0.430
_refine_diff_density_rms 0.089
_refine_ls_extinction_method none
_refine_ls_goodness_of_fit_ref 1.083
_refine_ls_hydrogen_treatment constr
_refine_ls_matrix_type full
_refine_ls_number_parameters 273
_refine_ls_number_reflns 4497
_refine_ls_number_restraints 0
_refine_ls_restrained_S_all 1.083
_refine_ls_R_factor_all 0.1114
_refine_ls_R_factor_gt 0.0818
_refine_ls_shift/su_max 0.000
_refine_ls_shift/su_mean 0.000
_refine_ls_structure_factor_coef Fsqd
_refine_ls_weighting_details 'w=1/[\s^2^(Fo^2^)+(0.0826P)^2^+3.6103P] where P=(Fo^2^+2Fc^2^)/3'
_refine_ls_weighting_scheme calc
_refine_ls_wR_factor_gt 0.1841
_refine_ls_wR_factor_ref 0.2002
_reflns_Friedel_coverage 0.000
_reflns_number_gt 3293
_reflns_number_total 4497
_reflns_threshold_expression 'I > 2\s(I)'
_cod_data_source_file d0cc07625b2.cif
_cod_data_source_block sg_5_52
_cod_depositor_comments 'Adding full bibliography for 7127654--7127656.cif.'
_cod_database_code 7127656
_shelx_shelxl_version_number 2014/7
_chemical_oxdiff_formula 'C72  H136  N16  O24  S8  '
_shelx_space_group_comment
;
The symmetry employed for this shelxl refinement is uniquely defined
by the following loop, which should always be used as a source of
symmetry information in preference to the above space-group names.
They are only intended as comments.
;
_shelx_estimated_absorpt_t_max 0.930
_shelx_estimated_absorpt_t_min 0.667
_reflns_odcompleteness_completeness 99.95
_reflns_odcompleteness_iscentric 1
_reflns_odcompleteness_theta 66.97
_olex2_refinement_description
;
1. Fixed Uiso
 At 1.2 times of:
  All C(H) groups, All C(H,H) groups
 At 1.5 times of:
  All C(H,H,H) groups
2.a Ternary CH refined with riding coordinates:
 C4(H4), C6(H6), C13(H13), C15(H15)
2.b Secondary CH2 refined with riding coordinates:
 C2(H2A,H2B), C3(H3A,H3B), C5(H5A,H5B), C7(H7A,H7B), C8(H8A,H8B), C9(H9A,H9B),
 C11(H11A,H11B), C12(H12A,H12B), C14(H14A,H14B), C16(H16A,H16B), C17(H17A,H17B),
  C18(H18A,H18B)
2.c Idealised Me refined as rotating group:
 C1(H1A,H1B,H1C), C10(H10A,H10B,H10C)
;
_olex2_date_sample_data_collection 2020-02-18
_olex2_submission_special_instructions 'No special instructions were received'
_oxdiff_exptl_absorpt_empirical_details
;
Empirical correction (ABSPACK) includes:
- Absorption correction using spherical harmonics
- Frame scaling
;
_oxdiff_exptl_absorpt_empirical_full_max 1.529
_oxdiff_exptl_absorpt_empirical_full_min 0.579

loop_
_space_group_symop_operation_xyz
'x, y, z'
'-x, y+1/2, -z+1/2'
'-x, -y, -z'
'x, -y-1/2, z-1/2'

loop_
_atom_site_label
_atom_site_type_symbol
_atom_site_fract_x
_atom_site_fract_y
_atom_site_fract_z
_atom_site_U_iso_or_equiv
_atom_site_adp_type
_atom_site_occupancy
_atom_site_site_symmetry_order
_atom_site_calc_flag
_atom_site_refinement_flags_posn
_atom_site_refinement_flags_adp
_atom_site_refinement_flags_occupancy
_atom_site_disorder_assembly
_atom_site_disorder_group
S1 S 0.23469(11) 0.27274(5) 0.23992(9) 0.0270(3) Uani 1 1 d . . . . .
S2 S 0.74564(11) 0.33539(6) 0.32859(9) 0.0296(3) Uani 1 1 d . . . . .
O1 O 0.0946(3) 0.24778(16) 0.2554(3) 0.0359(8) Uani 1 1 d . . . . .
O2 O 0.3395(3) 0.22734(15) 0.2075(3) 0.0324(7) Uani 1 1 d . . . . .
O3 O 0.0710(4) 0.41917(17) -0.0115(3) 0.0440(9) Uani 1 1 d . . . . .
O4 O 0.6086(3) 0.33107(17) 0.3716(3) 0.0352(7) Uani 1 1 d . . . . .
O5 O 0.8563(3) 0.37516(17) 0.3872(3) 0.0401(8) Uani 1 1 d . . . . .
O6 O 0.5601(4) 0.41425(19) 0.0068(3) 0.0493(10) Uani 1 1 d . . . . .
N1 N 0.3013(4) 0.30900(18) 0.3521(3) 0.0282(8) Uani 1 1 d . . . . .
N2 N 0.2159(4) 0.33296(18) 0.1481(3) 0.0279(8) Uani 1 1 d . . . . .
N3 N 0.8054(4) 0.26188(19) 0.3167(3) 0.0312(8) Uani 1 1 d . . . . .
N4 N 0.7198(4) 0.36271(18) 0.2012(3) 0.0304(8) Uani 1 1 d . . . . .
C1 C 0.1073(6) 0.4245(3) 0.6088(5) 0.0535(15) Uani 1 1 d . . . . .
H1A H 0.0327 0.4047 0.5585 0.080 Uiso 1 1 calc GR . . . .
H1B H 0.0676 0.4604 0.6463 0.080 Uiso 1 1 calc GR . . . .
H1C H 0.1465 0.3923 0.6615 0.080 Uiso 1 1 calc GR . . . .
C2 C 0.2253(6) 0.4498(3) 0.5460(4) 0.0414(12) Uani 1 1 d . . . . .
H2A H 0.2953 0.4736 0.5962 0.050 Uiso 1 1 calc R . . . .
H2B H 0.1839 0.4804 0.4902 0.050 Uiso 1 1 calc R . . . .
C3 C 0.3031(5) 0.3949(2) 0.4907(4) 0.0338(10) Uani 1 1 d . . . . .
H3A H 0.3933 0.4122 0.4708 0.041 Uiso 1 1 calc R . . . .
H3B H 0.3267 0.3599 0.5437 0.041 Uiso 1 1 calc R . . . .
C4 C 0.2170(5) 0.3656(2) 0.3877(4) 0.0287(9) Uani 1 1 d . . . . .
H4 H 0.1241 0.3496 0.4066 0.034 Uiso 1 1 calc R . . . .
C5 C 0.1894(5) 0.4158(2) 0.2942(4) 0.0318(10) Uani 1 1 d . . . . .
H5A H 0.1244 0.4492 0.3161 0.038 Uiso 1 1 calc R . . . .
H5B H 0.2801 0.4372 0.2852 0.038 Uiso 1 1 calc R . . . .
C6 C 0.1255(5) 0.3883(2) 0.1830(4) 0.0289(9) Uani 1 1 d . . . . .
H6 H 0.0270 0.3726 0.1874 0.035 Uiso 1 1 calc R . . . .
C7 C 0.1229(6) 0.4416(2) 0.0955(4) 0.0374(11) Uani 1 1 d . . . . .
H7A H 0.0623 0.4775 0.1148 0.045 Uiso 1 1 calc R . . . .
H7B H 0.2200 0.4587 0.0950 0.045 Uiso 1 1 calc R . . . .
C8 C 0.1598(6) 0.3673(3) -0.0429(4) 0.0418(12) Uani 1 1 d . . . . .
H8A H 0.2577 0.3833 -0.0433 0.050 Uiso 1 1 calc R . . . .
H8B H 0.1245 0.3530 -0.1169 0.050 Uiso 1 1 calc R . . . .
C9 C 0.1604(6) 0.3096(2) 0.0354(4) 0.0352(10) Uani 1 1 d . . . . .
H9A H 0.0633 0.2924 0.0346 0.042 Uiso 1 1 calc R . . . .
H9B H 0.2217 0.2748 0.0131 0.042 Uiso 1 1 calc R . . . .
C10 C 0.5793(6) 0.0752(3) 0.2209(5) 0.0442(12) Uani 1 1 d . . . . .
H10A H 0.5381 0.0382 0.1797 0.066 Uiso 1 1 calc GR . . . .
H10B H 0.5097 0.1101 0.2177 0.066 Uiso 1 1 calc GR . . . .
H10C H 0.6060 0.0625 0.2961 0.066 Uiso 1 1 calc GR . . . .
C11 C 0.7124(6) 0.0986(2) 0.1721(5) 0.0419(12) Uani 1 1 d . . . . .
H11A H 0.7770 0.0617 0.1672 0.050 Uiso 1 1 calc R . . . .
H11B H 0.6835 0.1145 0.0980 0.050 Uiso 1 1 calc R . . . .
C12 C 0.7929(5) 0.1526(2) 0.2385(4) 0.0362(11) Uani 1 1 d . . . . .
H12A H 0.8839 0.1600 0.2097 0.043 Uiso 1 1 calc R . . . .
H12B H 0.8150 0.1375 0.3138 0.043 Uiso 1 1 calc R . . . .
C13 C 0.7129(5) 0.2185(2) 0.2395(4) 0.0332(10) Uani 1 1 d . . . . .
H13 H 0.6206 0.2115 0.2683 0.040 Uiso 1 1 calc R . . . .
C14 C 0.6845(5) 0.2496(2) 0.1264(4) 0.0360(11) Uani 1 1 d . . . . .
H14A H 0.6175 0.2219 0.0803 0.043 Uiso 1 1 calc R . . . .
H14B H 0.7744 0.2505 0.0940 0.043 Uiso 1 1 calc R . . . .
C15 C 0.6233(5) 0.3191(2) 0.1248(4) 0.0312(10) Uani 1 1 d . . . . .
H15 H 0.5274 0.3177 0.1497 0.037 Uiso 1 1 calc R . . . .
C16 C 0.6101(6) 0.3481(3) 0.0111(4) 0.0443(12) Uani 1 1 d . . . . .
H16A H 0.7036 0.3465 -0.0157 0.053 Uiso 1 1 calc R . . . .
H16B H 0.5439 0.3214 -0.0376 0.053 Uiso 1 1 calc R . . . .
C17 C 0.6578(7) 0.4543(3) 0.0765(5) 0.0513(14) Uani 1 1 d . . . . .
H17A H 0.6249 0.4996 0.0719 0.062 Uiso 1 1 calc R . . . .
H17B H 0.7526 0.4526 0.0518 0.062 Uiso 1 1 calc R . . . .
C18 C 0.6681(6) 0.4315(2) 0.1938(4) 0.0413(12) Uani 1 1 d . . . . .
H18A H 0.7344 0.4595 0.2399 0.050 Uiso 1 1 calc R . . . .
H18B H 0.5740 0.4344 0.2196 0.050 Uiso 1 1 calc R . . . .

loop_
_atom_site_aniso_label
_atom_site_aniso_U_11
_atom_site_aniso_U_22
_atom_site_aniso_U_33
_atom_site_aniso_U_23
_atom_site_aniso_U_13
_atom_site_aniso_U_12
S1 0.0216(5) 0.0246(5) 0.0362(6) 0.0001(4) 0.0097(4) 0.0007(4)
S2 0.0186(5) 0.0366(6) 0.0347(6) -0.0037(4) 0.0081(4) 0.0029(4)
O1 0.0220(15) 0.0303(16) 0.057(2) -0.0019(14) 0.0127(14) -0.0037(13)
O2 0.0258(15) 0.0276(15) 0.0460(19) -0.0010(13) 0.0133(14) 0.0058(13)
O3 0.055(2) 0.0386(19) 0.0371(19) 0.0006(15) 0.0003(17) 0.0118(16)
O4 0.0196(15) 0.0496(19) 0.0384(18) 0.0015(15) 0.0122(13) 0.0048(14)
O5 0.0228(16) 0.0439(19) 0.053(2) -0.0111(16) 0.0022(15) -0.0026(14)
O6 0.059(2) 0.045(2) 0.044(2) 0.0133(16) 0.0052(18) 0.0064(18)
N1 0.0266(18) 0.0272(18) 0.032(2) -0.0004(15) 0.0099(15) 0.0038(15)
N2 0.0291(19) 0.0277(18) 0.0280(19) -0.0019(14) 0.0077(15) 0.0017(15)
N3 0.0250(18) 0.035(2) 0.034(2) 0.0010(16) 0.0052(15) 0.0018(16)
N4 0.0279(19) 0.0280(19) 0.037(2) -0.0010(15) 0.0107(16) -0.0014(15)
C1 0.037(3) 0.068(4) 0.059(4) -0.011(3) 0.019(3) 0.001(3)
C2 0.040(3) 0.044(3) 0.040(3) -0.010(2) 0.004(2) 0.004(2)
C3 0.030(2) 0.041(3) 0.032(2) -0.0029(19) 0.0099(19) 0.001(2)
C4 0.026(2) 0.030(2) 0.032(2) -0.0018(18) 0.0108(18) 0.0042(18)
C5 0.033(2) 0.025(2) 0.038(3) -0.0033(18) 0.007(2) 0.0044(18)
C6 0.024(2) 0.027(2) 0.036(2) -0.0029(18) 0.0071(18) 0.0042(17)
C7 0.051(3) 0.031(2) 0.030(2) 0.0025(19) 0.006(2) 0.006(2)
C8 0.050(3) 0.042(3) 0.035(3) 0.000(2) 0.006(2) 0.006(2)
C9 0.039(3) 0.029(2) 0.038(3) -0.0054(19) 0.007(2) -0.0002(19)
C10 0.037(3) 0.035(3) 0.059(3) 0.001(2) 0.003(2) -0.006(2)
C11 0.050(3) 0.026(2) 0.052(3) 0.002(2) 0.017(3) 0.003(2)
C12 0.031(2) 0.029(2) 0.051(3) 0.002(2) 0.017(2) -0.0002(19)
C13 0.026(2) 0.031(2) 0.045(3) 0.003(2) 0.011(2) -0.0025(18)
C14 0.037(3) 0.032(2) 0.042(3) -0.009(2) 0.014(2) -0.003(2)
C15 0.031(2) 0.032(2) 0.032(2) -0.0020(18) 0.0079(19) 0.0006(19)
C16 0.055(3) 0.046(3) 0.034(3) 0.002(2) 0.014(2) 0.006(3)
C17 0.056(3) 0.035(3) 0.063(4) 0.012(3) 0.009(3) 0.001(3)
C18 0.040(3) 0.031(3) 0.053(3) -0.003(2) 0.006(2) 0.003(2)

loop_
_atom_type_symbol
_atom_type_description
_atom_type_scat_dispersion_real
_atom_type_scat_dispersion_imag
_atom_type_scat_source
C C 0.0181 0.0091 'International Tables Vol C Tables 4.2.6.8 and 6.1.1.4'
H H 0.0000 0.0000 'International Tables Vol C Tables 4.2.6.8 and 6.1.1.4'
N N 0.0311 0.0180 'International Tables Vol C Tables 4.2.6.8 and 6.1.1.4'
O O 0.0492 0.0322 'International Tables Vol C Tables 4.2.6.8 and 6.1.1.4'
S S 0.3331 0.5567 'International Tables Vol C Tables 4.2.6.8 and 6.1.1.4'

loop_
_exptl_crystal_face_index_h
_exptl_crystal_face_index_k
_exptl_crystal_face_index_l
_exptl_crystal_face_perp_dist
0 -12 -4 0.0132
0 12 4 0.0132
6 1 -2 0.0862
-6 -1 2 0.0862
0 -9 6 0.0140
0 9 -6 0.0140

loop_
_geom_angle_atom_site_label_1
_geom_angle_atom_site_label_2
_geom_angle_atom_site_label_3
_geom_angle
_geom_angle_site_symmetry_1
_geom_angle_site_symmetry_3
_geom_angle_publ_flag
O1 S1 N1 108.1(2) . . ?
O1 S1 N2 109.1(2) . . ?
O2 S1 O1 118.09(19) . . ?
O2 S1 N1 109.0(2) . . ?
O2 S1 N2 107.88(19) . . ?
N1 S1 N2 103.74(19) . . ?
O4 S2 N3 108.0(2) . . ?
O4 S2 N4 109.4(2) . . ?
O5 S2 O4 117.9(2) . . ?
O5 S2 N3 109.5(2) . . ?
O5 S2 N4 107.3(2) . . ?
N3 S2 N4 103.9(2) . . ?
C7 O3 C8 110.1(4) . . ?
C16 O6 C17 109.6(4) . . ?
C4 N1 S1 116.1(3) . . ?
C6 N2 S1 112.2(3) . . ?
C9 N2 S1 112.9(3) . . ?
C9 N2 C6 111.0(3) . . ?
C13 N3 S2 115.3(3) . . ?
C15 N4 S2 113.4(3) . . ?
C18 N4 S2 112.7(3) . . ?
C18 N4 C15 110.7(4) . . ?
H1A C1 H1B 109.5 . . ?
H1A C1 H1C 109.5 . . ?
H1B C1 H1C 109.5 . . ?
C2 C1 H1A 109.5 . . ?
C2 C1 H1B 109.5 . . ?
C2 C1 H1C 109.5 . . ?
C1 C2 H2A 109.0 . . ?
C1 C2 H2B 109.0 . . ?
C1 C2 C3 113.1(5) . . ?
H2A C2 H2B 107.8 . . ?
C3 C2 H2A 109.0 . . ?
C3 C2 H2B 109.0 . . ?
C2 C3 H3A 108.6 . . ?
C2 C3 H3B 108.6 . . ?
H3A C3 H3B 107.6 . . ?
C4 C3 C2 114.7(4) . . ?
C4 C3 H3A 108.6 . . ?
C4 C3 H3B 108.6 . . ?
N1 C4 C3 107.4(4) . . ?
N1 C4 H4 109.0 . . ?
N1 C4 C5 110.1(3) . . ?
C3 C4 H4 109.0 . . ?
C3 C4 C5 112.4(4) . . ?
C5 C4 H4 109.0 . . ?
C4 C5 H5A 108.3 . . ?
C4 C5 H5B 108.3 . . ?
H5A C5 H5B 107.4 . . ?
C6 C5 C4 115.8(4) . . ?
C6 C5 H5A 108.3 . . ?
C6 C5 H5B 108.3 . . ?
N2 C6 C5 110.9(4) . . ?
N2 C6 H6 109.6 . . ?
N2 C6 C7 107.2(4) . . ?
C5 C6 H6 109.6 . . ?
C7 C6 C5 109.8(4) . . ?
C7 C6 H6 109.6 . . ?
O3 C7 C6 113.3(4) . . ?
O3 C7 H7A 108.9 . . ?
O3 C7 H7B 108.9 . . ?
C6 C7 H7A 108.9 . . ?
C6 C7 H7B 108.9 . . ?
H7A C7 H7B 107.7 . . ?
O3 C8 H8A 109.4 . . ?
O3 C8 H8B 109.4 . . ?
O3 C8 C9 111.1(4) . . ?
H8A C8 H8B 108.0 . . ?
C9 C8 H8A 109.4 . . ?
C9 C8 H8B 109.4 . . ?
N2 C9 C8 108.3(4) . . ?
N2 C9 H9A 110.0 . . ?
N2 C9 H9B 110.0 . . ?
C8 C9 H9A 110.0 . . ?
C8 C9 H9B 110.0 . . ?
H9A C9 H9B 108.4 . . ?
H10A C10 H10B 109.5 . . ?
H10A C10 H10C 109.5 . . ?
H10B C10 H10C 109.5 . . ?
C11 C10 H10A 109.5 . . ?
C11 C10 H10B 109.5 . . ?
C11 C10 H10C 109.5 . . ?
C10 C11 H11A 109.0 . . ?
C10 C11 H11B 109.0 . . ?
H11A C11 H11B 107.8 . . ?
C12 C11 C10 113.1(4) . . ?
C12 C11 H11A 109.0 . . ?
C12 C11 H11B 109.0 . . ?
C11 C12 H12A 108.4 . . ?
C11 C12 H12B 108.4 . . ?
C11 C12 C13 115.4(4) . . ?
H12A C12 H12B 107.5 . . ?
C13 C12 H12A 108.4 . . ?
C13 C12 H12B 108.4 . . ?
N3 C13 C12 106.1(4) . . ?
N3 C13 H13 109.0 . . ?
N3 C13 C14 110.8(4) . . ?
C12 C13 H13 109.0 . . ?
C14 C13 C12 112.8(4) . . ?
C14 C13 H13 109.0 . . ?
C13 C14 H14A 108.5 . . ?
C13 C14 H14B 108.5 . . ?
C13 C14 C15 114.9(4) . . ?
H14A C14 H14B 107.5 . . ?
C15 C14 H14A 108.5 . . ?
C15 C14 H14B 108.5 . . ?
N4 C15 C14 110.1(4) . . ?
N4 C15 H15 108.9 . . ?
C14 C15 H15 108.9 . . ?
C16 C15 N4 108.6(4) . . ?
C16 C15 C14 111.3(4) . . ?
C16 C15 H15 108.9 . . ?
O6 C16 C15 113.3(4) . . ?
O6 C16 H16A 108.9 . . ?
O6 C16 H16B 108.9 . . ?
C15 C16 H16A 108.9 . . ?
C15 C16 H16B 108.9 . . ?
H16A C16 H16B 107.7 . . ?
O6 C17 H17A 109.4 . . ?
O6 C17 H17B 109.4 . . ?
O6 C17 C18 111.0(4) . . ?
H17A C17 H17B 108.0 . . ?
C18 C17 H17A 109.4 . . ?
C18 C17 H17B 109.4 . . ?
N4 C18 C17 109.5(4) . . ?
N4 C18 H18A 109.8 . . ?
N4 C18 H18B 109.8 . . ?
C17 C18 H18A 109.8 . . ?
C17 C18 H18B 109.8 . . ?
H18A C18 H18B 108.2 . . ?

loop_
_geom_bond_atom_site_label_1
_geom_bond_atom_site_label_2
_geom_bond_distance
_geom_bond_site_symmetry_2
_geom_bond_publ_flag
S1 O1 1.436(3) . ?
S1 O2 1.435(3) . ?
S1 N1 1.615(4) . ?
S1 N2 1.657(4) . ?
S2 O4 1.444(3) . ?
S2 O5 1.433(4) . ?
S2 N3 1.608(4) . ?
S2 N4 1.646(4) . ?
O3 C7 1.416(6) . ?
O3 C8 1.422(6) . ?
O6 C16 1.422(6) . ?
O6 C17 1.427(7) . ?
N1 C4 1.489(5) . ?
N2 C6 1.498(5) . ?
N2 C9 1.492(6) . ?
N3 C13 1.489(6) . ?
N4 C15 1.505(6) . ?
N4 C18 1.479(6) . ?
C1 H1A 0.9600 . ?
C1 H1B 0.9600 . ?
C1 H1C 0.9600 . ?
C1 C2 1.508(7) . ?
C2 H2A 0.9700 . ?
C2 H2B 0.9700 . ?
C2 C3 1.533(6) . ?
C3 H3A 0.9700 . ?
C3 H3B 0.9700 . ?
C3 C4 1.531(6) . ?
C4 H4 0.9800 . ?
C4 C5 1.531(6) . ?
C5 H5A 0.9700 . ?
C5 H5B 0.9700 . ?
C5 C6 1.525(6) . ?
C6 H6 0.9800 . ?
C6 C7 1.523(6) . ?
C7 H7A 0.9700 . ?
C7 H7B 0.9700 . ?
C8 H8A 0.9700 . ?
C8 H8B 0.9700 . ?
C8 C9 1.515(7) . ?
C9 H9A 0.9700 . ?
C9 H9B 0.9700 . ?
C10 H10A 0.9600 . ?
C10 H10B 0.9600 . ?
C10 H10C 0.9600 . ?
C10 C11 1.520(7) . ?
C11 H11A 0.9700 . ?
C11 H11B 0.9700 . ?
C11 C12 1.510(7) . ?
C12 H12A 0.9700 . ?
C12 H12B 0.9700 . ?
C12 C13 1.534(6) . ?
C13 H13 0.9800 . ?
C13 C14 1.516(7) . ?
C14 H14A 0.9700 . ?
C14 H14B 0.9700 . ?
C14 C15 1.524(6) . ?
C15 H15 0.9800 . ?
C15 C16 1.503(7) . ?
C16 H16A 0.9700 . ?
C16 H16B 0.9700 . ?
C17 H17A 0.9700 . ?
C17 H17B 0.9700 . ?
C17 C18 1.500(8) . ?
C18 H18A 0.9700 . ?
C18 H18B 0.9700 . ?

loop_
_exptl_oxdiff_crystal_face_indexfrac_h
_exptl_oxdiff_crystal_face_indexfrac_k
_exptl_oxdiff_crystal_face_indexfrac_l
_exptl_oxdiff_crystal_face_x
_exptl_oxdiff_crystal_face_y
_exptl_oxdiff_crystal_face_z
-0.2542 -11.5586 -3.7557 -0.3897 -0.6027 -0.6963
0.2542 11.5586 3.7557 0.3897 0.6027 0.6963
6.0176 0.9359 -1.6255 0.2128 -0.7528 0.6228
-6.0176 -0.9359 1.6255 -0.2128 0.7528 -0.6228
0.2403 -8.8523 5.8098 -0.9756 -0.0005 0.2198
-0.2403 8.8523 -5.8098 0.9756 0.0005 -0.2198
